data_7215107
loop_
_publ_author_name
'Liang, Lixuan'
'Huang, Haifeng'
'Wang, Kai'
'Bian, Chengming'
'Song, Jinhong'
'Ling, Liming'
'Zhao, Fengqi'
'Zhou, Zhiming'

_publ_section_title
;
 Oxy-bridged bis(1H-tetrazol-5-yl)furazan and its energetic salts paired
 with nitrogen-rich cations: highly thermally stable energetic materials
 with low sensitivity
;
_journal_issue 41
_journal_name_full 'Journal of Materials Chemistry'
_journal_page_first 21954
_journal_paper_doi 10.1039/c2jm33873d
_journal_volume 22
_journal_year 2012
_chemical_formula_sum 'C8 H14 N20 O3'
_chemical_formula_weight 438.39
_chemical_name_systematic
;
?
;
_space_group_IT_number 15
_symmetry_cell_setting monoclinic
_symmetry_space_group_name_Hall '-C 2yc'
_symmetry_space_group_name_H-M 'C 1 2/c 1'
_atom_sites_solution_hydrogens difmap
_atom_sites_solution_primary direct
_atom_sites_solution_secondary difmap
_audit_creation_method SHELXL-97
_cell_angle_alpha 90.00
_cell_angle_beta 107.163(4)
_cell_angle_gamma 90.00
_cell_formula_units_Z 4
_cell_length_a 10.223(4)
_cell_length_b 12.234(4)
_cell_length_c 14.849(5)
_cell_measurement_reflns_used 2893
_cell_measurement_temperature 153(2)
_cell_measurement_theta_max 30.024
_cell_measurement_theta_min 2.668
_cell_volume 1774.4(11)
_computing_cell_refinement 'CrystalClear (Rigaku Inc., 2008)'
_computing_data_collection 'CrystalClear (Rigaku Inc., 2008)'
_computing_data_reduction 'CrystalClear (Rigaku Inc., 2008)'
_computing_structure_refinement 'SHELXL-97 (Sheldrick, 1997)'
_computing_structure_solution 'SHELXS-97 (Sheldrick, 1990)'
_diffrn_ambient_temperature 153(2)
_diffrn_detector_area_resol_mean 28.5714
_diffrn_measured_fraction_theta_full 0.974
_diffrn_measured_fraction_theta_max 0.974
_diffrn_measurement_device_type AFC10/Saturn724+
_diffrn_measurement_method 'phi and omega scans'
_diffrn_radiation_monochromator graphite
_diffrn_radiation_source 'Rotating Anode'
_diffrn_radiation_type MoK\a
_diffrn_radiation_wavelength 0.71073
_diffrn_reflns_av_R_equivalents 0.0349
_diffrn_reflns_av_sigmaI/netI 0.0524
_diffrn_reflns_limit_h_max 7
_diffrn_reflns_limit_h_min -14
_diffrn_reflns_limit_k_max 17
_diffrn_reflns_limit_k_min -16
_diffrn_reflns_limit_l_max 20
_diffrn_reflns_limit_l_min -17
_diffrn_reflns_number 5947
_diffrn_reflns_theta_full 30.02
_diffrn_reflns_theta_max 30.02
_diffrn_reflns_theta_min 2.87
_diffrn_standards_decay_% 0
_diffrn_standards_interval_count 0
_diffrn_standards_interval_time 0
_diffrn_standards_number 0
_exptl_absorpt_coefficient_mu 0.133
_exptl_absorpt_correction_type none
_exptl_crystal_colour Colorless
_exptl_crystal_density_diffrn 1.641
_exptl_crystal_density_method 'not measured'
_exptl_crystal_description Block
_exptl_crystal_F_000 904
_exptl_crystal_size_max 0.38
_exptl_crystal_size_mid 0.33
_exptl_crystal_size_min 0.25
_refine_diff_density_max 0.211
_refine_diff_density_min -0.256
_refine_diff_density_rms 0.052
_refine_ls_extinction_method none
_refine_ls_goodness_of_fit_ref 0.999
_refine_ls_hydrogen_treatment X,Y,Z,Ueq
_refine_ls_matrix_type full
_refine_ls_number_parameters 169
_refine_ls_number_reflns 2535
_refine_ls_number_restraints 0
_refine_ls_restrained_S_all 0.999
_refine_ls_R_factor_all 0.0642
_refine_ls_R_factor_gt 0.0423
_refine_ls_shift/su_max 0.000
_refine_ls_shift/su_mean 0.000
_refine_ls_structure_factor_coef Fsqd
_refine_ls_weighting_details 'calc w=1/[\s^2^(Fo^2^)+(0.0385P)^2^+0.1060P] where P=(Fo^2^+2Fc^2^)/3'
_refine_ls_weighting_scheme calc
_refine_ls_wR_factor_gt 0.0907
_refine_ls_wR_factor_ref 0.0997
_reflns_number_gt 1807
_reflns_number_total 2535
_reflns_threshold_expression >2sigma(I)
_cod_data_source_file c2jm33873d.txt
_cod_data_source_block bo1642
_cod_depositor_comments
;
The following automatic conversions were performed:

'_symmetry_cell_setting' value 'Monoclinic' changed to 'monoclinic'
according to
/usr/data/users/saulius/automatic-downloads/retrospective/RSC/lib/dictionaries/cif_core.dic
dictionary named 'cif_core.dic' version 2.4.2 from 2011-04-26.

Automatic conversion script
Id: cif_fix_values 2281 2013-09-26 08:29:07Z andrius 
;
_cod_original_cell_volume 1774.5(10)
_cod_original_sg_symbol_H-M C2/c
_cod_database_code 7215107

loop_
_symmetry_equiv_pos_as_xyz
'x, y, z'
'-x, y, -z+1/2'
'x+1/2, y+1/2, z'
'-x+1/2, y+1/2, -z+1/2'
'-x, -y, -z'
'x, -y, z-1/2'
'-x+1/2, -y+1/2, -z'
'x+1/2, -y+1/2, z-1/2'

loop_
_atom_site_label
_atom_site_type_symbol
_atom_site_fract_x
_atom_site_fract_y
_atom_site_fract_z
_atom_site_U_iso_or_equiv
_atom_site_adp_type
_atom_site_occupancy
_atom_site_symmetry_multiplicity
_atom_site_calc_flag
_atom_site_refinement_flags
O1 O 0.66550(11) 0.37791(8) 0.42754(7) 0.0283(3) Uani 1 1 d .
O2 O 0.5000 0.55460(11) 0.2500 0.0229(3) Uani 1 2 d S
N1 N 0.59833(12) 0.39652(10) 0.33360(8) 0.0252(3) Uani 1 1 d .
N2 N 0.66710(12) 0.47115(9) 0.48009(8) 0.0253(3) Uani 1 1 d .
N3 N 0.63619(12) 0.68768(9) 0.54327(8) 0.0237(3) Uani 1 1 d .
N4 N 0.59065(13) 0.79023(10) 0.54455(8) 0.0264(3) Uani 1 1 d .
N5 N 0.51226(13) 0.81681(10) 0.45967(8) 0.0259(3) Uani 1 1 d .
N6 N 0.50490(12) 0.73247(9) 0.40016(8) 0.0229(3) Uani 1 1 d .
N7 N 0.90534(12) 0.49236(11) 0.84007(8) 0.0230(3) Uani 1 1 d .
N8 N 0.83891(13) 0.63068(10) 0.73035(10) 0.0241(3) Uani 1 1 d .
N9 N 0.78011(13) 0.45468(10) 0.68713(9) 0.0270(3) Uani 1 1 d .
N10 N 0.8017(2) 0.34314(12) 0.70819(10) 0.0429(4) Uani 1 1 d .
C1 C 0.56227(13) 0.49851(11) 0.33016(9) 0.0196(3) Uani 1 1 d .
C2 C 0.60321(13) 0.54653(11) 0.42143(9) 0.0189(3) Uani 1 1 d .
C3 C 0.58246(13) 0.65535(11) 0.45407(9) 0.0191(3) Uani 1 1 d .
C4 C 0.84273(13) 0.52601(11) 0.75360(9) 0.0198(3) Uani 1 1 d .
H7A H 0.9384(17) 0.5430(14) 0.8854(12) 0.035(5) Uiso 1 1 d .
H7B H 0.9016(16) 0.4231(16) 0.8541(11) 0.040(5) Uiso 1 1 d .
H8A H 0.7853(17) 0.6488(14) 0.6751(12) 0.036(5) Uiso 1 1 d .
H8B H 0.8814(18) 0.6776(15) 0.7734(13) 0.044(5) Uiso 1 1 d .
H9 H 0.7546(18) 0.4730(15) 0.6280(15) 0.048(6) Uiso 1 1 d .
H10A H 0.725(2) 0.3102(17) 0.6805(14) 0.058(6) Uiso 1 1 d .
H10B H 0.875(2) 0.3140(19) 0.6890(15) 0.076(8) Uiso 1 1 d .

loop_
_atom_site_aniso_label
_atom_site_aniso_U_11
_atom_site_aniso_U_22
_atom_site_aniso_U_33
_atom_site_aniso_U_23
_atom_site_aniso_U_13
_atom_site_aniso_U_12
O1 0.0413(6) 0.0188(5) 0.0213(5) -0.0005(4) 0.0035(4) 0.0091(4)
O2 0.0346(7) 0.0184(7) 0.0133(7) 0.000 0.0034(6) 0.000
N1 0.0331(6) 0.0230(6) 0.0184(6) 0.0003(5) 0.0059(5) 0.0054(5)
N2 0.0360(7) 0.0180(6) 0.0198(6) -0.0016(5) 0.0048(5) 0.0036(5)
N3 0.0319(6) 0.0181(6) 0.0176(6) -0.0003(5) 0.0018(5) 0.0026(5)
N4 0.0370(7) 0.0183(6) 0.0193(6) -0.0003(5) 0.0011(5) 0.0033(5)
N5 0.0358(7) 0.0178(6) 0.0196(6) -0.0016(5) 0.0010(5) 0.0024(5)
N6 0.0310(6) 0.0163(6) 0.0180(6) -0.0011(5) 0.0018(5) 0.0009(5)
N7 0.0301(6) 0.0165(6) 0.0175(6) 0.0021(5) -0.0007(5) -0.0031(5)
N8 0.0305(6) 0.0188(6) 0.0196(7) 0.0035(5) 0.0021(5) -0.0008(5)
N9 0.0352(7) 0.0228(7) 0.0182(6) 0.0012(5) 0.0002(5) -0.0065(5)
N10 0.0610(11) 0.0202(7) 0.0348(8) -0.0008(6) -0.0057(8) -0.0095(7)
C1 0.0231(6) 0.0196(7) 0.0169(7) 0.0007(5) 0.0070(5) 0.0009(5)
C2 0.0226(6) 0.0182(7) 0.0154(6) 0.0014(5) 0.0046(5) 0.0002(5)
C3 0.0233(6) 0.0172(6) 0.0153(6) 0.0022(5) 0.0035(5) -0.0008(5)
C4 0.0192(6) 0.0215(7) 0.0176(7) 0.0013(5) 0.0035(5) -0.0013(5)

loop_
_atom_type_symbol
_atom_type_description
_atom_type_scat_dispersion_real
_atom_type_scat_dispersion_imag
_atom_type_scat_source
C C 0.0033 0.0016 'International Tables Vol C Tables 4.2.6.8 and 6.1.1.4'
H H 0.0000 0.0000 'International Tables Vol C Tables 4.2.6.8 and 6.1.1.4'
N N 0.0061 0.0033 'International Tables Vol C Tables 4.2.6.8 and 6.1.1.4'
O O 0.0106 0.0060 'International Tables Vol C Tables 4.2.6.8 and 6.1.1.4'

loop_
_geom_angle_atom_site_label_1
_geom_angle_atom_site_label_2
_geom_angle_atom_site_label_3
_geom_angle
_geom_angle_site_symmetry_1
N2 O1 N1 110.78(10) .
C1 O2 C1 119.32(15) 2_655
C1 N1 O1 104.43(10) .
C2 N2 O1 106.68(11) .
C3 N3 N4 104.39(11) .
N5 N4 N3 109.44(11) .
N4 N5 N6 109.80(11) .
C3 N6 N5 103.86(11) .
C4 N7 H7A 118.6(11) .
C4 N7 H7B 119.4(10) .
H7A N7 H7B 121.2(15) .
C4 N8 H8A 117.0(11) .
C4 N8 H8B 118.4(12) .
H8A N8 H8B 124.1(16) .
C4 N9 N10 117.56(12) .
C4 N9 H9 121.0(12) .
N10 N9 H9 117.2(12) .
N9 N10 H10A 106.4(14) .
N9 N10 H10B 112.6(14) .
H10A N10 H10B 111.8(19) .
N1 C1 O2 125.05(12) .
N1 C1 C2 111.06(12) .
O2 C1 C2 123.80(12) .
N2 C2 C1 107.04(12) .
N2 C2 C3 121.24(12) .
C1 C2 C3 131.70(12) .
N3 C3 N6 112.51(12) .
N3 C3 C2 122.98(12) .
N6 C3 C2 124.48(12) .
N7 C4 N8 121.58(13) .
N7 C4 N9 120.38(13) .
N8 C4 N9 118.04(13) .

loop_
_geom_bond_atom_site_label_1
_geom_bond_atom_site_label_2
_geom_bond_distance
_geom_bond_site_symmetry_2
O1 N2 1.3795(15) .
O1 N1 1.3799(15) .
O2 C1 1.3585(15) 2_655
O2 C1 1.3586(15) .
N1 C1 1.2978(17) .
N2 C2 1.3038(17) .
N3 C3 1.3353(17) .
N3 N4 1.3403(16) .
N4 N5 1.3192(16) .
N5 N6 1.3462(16) .
N6 C3 1.3361(17) .
N7 C4 1.3201(18) .
N7 H7A 0.904(17) .
N7 H7B 0.876(19) .
N8 C4 1.3239(17) .
N8 H8A 0.871(17) .
N8 H8B 0.873(19) .
N9 C4 1.3314(18) .
N9 N10 1.4028(18) .
N9 H9 0.87(2) .
N10 H10A 0.87(2) .
N10 H10B 0.95(2) .
C1 C2 1.4222(19) .
C2 C3 1.4537(18) .

loop_
_geom_torsion_atom_site_label_1
_geom_torsion_atom_site_label_2
_geom_torsion_atom_site_label_3
_geom_torsion_atom_site_label_4
_geom_torsion
_geom_torsion_site_symmetry_1
N2 O1 N1 C1 0.69(14) .
N1 O1 N2 C2 -0.08(15) .
C3 N3 N4 N5 0.53(15) .
N3 N4 N5 N6 -0.36(16) .
N4 N5 N6 C3 0.03(15) .
O1 N1 C1 O2 175.79(11) .
O1 N1 C1 C2 -1.01(14) .
C1 O2 C1 N1 18.16(10) 2_655
C1 O2 C1 C2 -165.44(14) 2_655
O1 N2 C2 C1 -0.52(15) .
O1 N2 C2 C3 178.15(11) .
N1 C1 C2 N2 1.01(16) .
O2 C1 C2 N2 -175.83(11) .
N1 C1 C2 C3 -177.47(13) .
O2 C1 C2 C3 5.7(2) .
N4 N3 C3 N6 -0.53(15) .
N4 N3 C3 C2 -178.43(12) .
N5 N6 C3 N3 0.32(15) .
N5 N6 C3 C2 178.18(12) .
N2 C2 C3 N3 5.7(2) .
C1 C2 C3 N3 -176.02(14) .
N2 C2 C3 N6 -171.96(13) .
C1 C2 C3 N6 6.3(2) .
N10 N9 C4 N7 -9.9(2) .
N10 N9 C4 N8 170.69(15) .
